data_4132355
loop_
_publ_author_name
'Xu, Lun'
'Wang, Chao'
'Gao, Ziwei'
'Zhao, Yu-Ming'

_publ_section_title
;
 Total Synthesis of (+-)-Cephanolides B and C via a Palladium-Catalyzed
 Cascade Cyclization and Late-Stage sp<sup>3</sup> C-H Bond Oxidation.
;
_journal_issue 16
_journal_name_full 'Journal of the American Chemical Society'
_journal_page_first 5653
_journal_page_last 5658
_journal_paper_doi 10.1021/jacs.8b03015
_journal_volume 140
_journal_year 2018
_chemical_formula_moiety 'C19 H20 O4'
_chemical_formula_sum 'C19 H20 O4'
_chemical_formula_weight 312.35
_space_group_crystal_system monoclinic
_space_group_IT_number 14
_space_group_name_Hall '-P 2ybc'
_space_group_name_H-M_alt 'P 1 21/c 1'
_atom_sites_solution_hydrogens geom
_atom_sites_solution_primary dual
_audit_creation_date 2017-06-01
_audit_creation_method
;
Olex2 1.2
(compiled 2017.03.28 svn.r3405 for OlexSys, GUI svn.r5337)
;
_cell_angle_alpha 90
_cell_angle_beta 115.2690(10)
_cell_angle_gamma 90
_cell_formula_units_Z 4
_cell_length_a 14.5021(3)
_cell_length_b 7.11540(10)
_cell_length_c 16.3667(3)
_cell_measurement_reflns_used 9890
_cell_measurement_temperature 273
_cell_measurement_theta_max 68.222
_cell_measurement_theta_min 3.370
_cell_volume 1527.25(5)
_computing_cell_refinement 'SAINT V8.38A (?, 2016)'
_computing_data_reduction 'SAINT V8.38A (?, 2016)'
_computing_molecular_graphics 'Olex2 (Dolomanov et al., 2009)'
_computing_publication_material 'Olex2 (Dolomanov et al., 2009)'
_computing_structure_refinement 'XL (Sheldrick, 2008)'
_computing_structure_solution 'XT (Sheldrick, 2015)'
_diffrn_ambient_temperature 273.15
_diffrn_measured_fraction_theta_full 0.990
_diffrn_measured_fraction_theta_max 0.989
_diffrn_measurement_device_type 'Bruker APEX-II CCD'
_diffrn_measurement_method '\f and \w scans'
_diffrn_radiation_type CuK\a
_diffrn_radiation_wavelength 1.54178
_diffrn_reflns_av_R_equivalents 0.0243
_diffrn_reflns_av_unetI/netI 0.0134
_diffrn_reflns_Laue_measured_fraction_full 0.990
_diffrn_reflns_Laue_measured_fraction_max 0.989
_diffrn_reflns_limit_h_max 17
_diffrn_reflns_limit_h_min -17
_diffrn_reflns_limit_k_max 8
_diffrn_reflns_limit_k_min -8
_diffrn_reflns_limit_l_max 19
_diffrn_reflns_limit_l_min -19
_diffrn_reflns_number 20895
_diffrn_reflns_point_group_measured_fraction_full 0.990
_diffrn_reflns_point_group_measured_fraction_max 0.989
_diffrn_reflns_theta_full 67.679
_diffrn_reflns_theta_max 68.258
_diffrn_reflns_theta_min 3.370
_diffrn_standards_number 0
_exptl_absorpt_coefficient_mu 0.769
_exptl_absorpt_correction_T_max 0.7531
_exptl_absorpt_correction_T_min 0.5820
_exptl_absorpt_correction_type multi-scan
_exptl_absorpt_process_details
'SADABS-2016/2 (Bruker,2016/2) was used for absorption correction. wR2(int) was 0.0850 before and 0.0399 after correction. The Ratio of minimum to maximum transmission is 0.7728. The \l/2 correction factor is Not present.'
_exptl_crystal_colour 'clear light colourless'
_exptl_crystal_colour_lustre clear
_exptl_crystal_colour_modifier light
_exptl_crystal_colour_primary colourless
_exptl_crystal_density_diffrn 1.358
_exptl_crystal_description block
_exptl_crystal_F_000 664
_exptl_crystal_size_max 0.5
_exptl_crystal_size_mid 0.4
_exptl_crystal_size_min 0.3
_refine_diff_density_max 0.215
_refine_diff_density_min -0.142
_refine_diff_density_rms 0.031
_refine_ls_extinction_method none
_refine_ls_goodness_of_fit_ref 1.067
_refine_ls_hydrogen_treatment constr
_refine_ls_matrix_type full
_refine_ls_number_parameters 211
_refine_ls_number_reflns 2776
_refine_ls_number_restraints 0
_refine_ls_restrained_S_all 1.067
_refine_ls_R_factor_all 0.0385
_refine_ls_R_factor_gt 0.0370
_refine_ls_shift/su_max 0.000
_refine_ls_shift/su_mean 0.000
_refine_ls_structure_factor_coef Fsqd
_refine_ls_weighting_details 'w=1/[\s^2^(Fo^2^)+(0.0571P)^2^+0.3558P] where P=(Fo^2^+2Fc^2^)/3'
_refine_ls_weighting_scheme calc
_refine_ls_wR_factor_gt 0.1028
_refine_ls_wR_factor_ref 0.1042
_reflns_Friedel_coverage 0.000
_reflns_number_gt 2618
_reflns_number_total 2776
_reflns_threshold_expression 'I > 2\s(I)'
_cod_data_source_file ja8b03015_si_006.cif
_cod_data_source_block s
_cod_database_code 4132355
_shelx_shelxl_version_number 2014/7
_shelx_space_group_comment
;
The symmetry employed for this shelxl refinement is uniquely defined
by the following loop, which should always be used as a source of
symmetry information in preference to the above space-group names.
They are only intended as comments.
;
_olex2_refinement_description
;
1. Fixed Uiso
 At 1.2 times of:
  All C(H) groups, All C(H,H) groups
 At 1.5 times of:
  All C(H,H,H) groups
2.a Ternary CH refined with riding coordinates:
 C007(H007), C009(H009), C00D(H00D), C00L(H00L)
2.b Secondary CH2 refined with riding coordinates:
 C00H(H00A,H00B), C00I(H00C,H00E), C00J(H00G,H00H)
2.c Aromatic/amide H refined with riding coordinates:
 C00F(H00F)
2.d Idealised Me refined as rotating group:
 C00K(H00I,H00J,H00K), C00M(H00M,H00N,H00O), C00N(H00P,H00Q,H00R)
;
_olex2_submission_special_instructions 'No special instructions were received'

loop_
_space_group_symop_operation_xyz
'x, y, z'
'-x, y+1/2, -z+1/2'
'-x, -y, -z'
'x, -y-1/2, z-1/2'

loop_
_atom_site_label
_atom_site_type_symbol
_atom_site_fract_x
_atom_site_fract_y
_atom_site_fract_z
_atom_site_U_iso_or_equiv
_atom_site_adp_type
_atom_site_occupancy
_atom_site_site_symmetry_order
_atom_site_calc_flag
_atom_site_refinement_flags_posn
O001 O 0.03528(7) 0.50799(15) 0.26234(6) 0.0480(3) Uani 1 1 d .
O002 O 0.58004(7) 0.80436(15) 0.63827(6) 0.0484(3) Uani 1 1 d .
O003 O -0.06392(7) 0.57115(15) 0.33105(7) 0.0518(3) Uani 1 1 d .
O004 O 0.34984(8) 0.64297(17) 0.28625(6) 0.0556(3) Uani 1 1 d .
C005 C 0.35613(9) 0.75328(16) 0.42890(8) 0.0332(3) Uani 1 1 d .
C006 C 0.27921(9) 0.77501(16) 0.45773(8) 0.0332(3) Uani 1 1 d .
C007 C 0.18120(9) 0.41290(17) 0.43930(8) 0.0360(3) Uani 1 1 d .
H007 H 0.2499 0.4389 0.4859 0.043 Uiso 1 1 calc R
C008 C 0.29902(9) 0.78252(17) 0.54802(8) 0.0350(3) Uani 1 1 d .
C009 C 0.17512(9) 0.74838(17) 0.38415(8) 0.0348(3) Uani 1 1 d .
H009 H 0.1376 0.8674 0.3706 0.042 Uiso 1 1 calc R
C00A C 0.45902(9) 0.76300(16) 0.48947(8) 0.0335(3) Uani 1 1 d .
C00B C 0.30784(9) 0.68949(19) 0.33325(8) 0.0381(3) Uani 1 1 d .
C00C C 0.47877(9) 0.78964(16) 0.58059(8) 0.0355(3) Uani 1 1 d .
C00D C 0.19143(9) 0.6822(2) 0.30263(8) 0.0401(3) Uani 1 1 d .
H00D H 0.1575 0.7686 0.2519 0.048 Uiso 1 1 calc R
C00E C 0.02125(9) 0.56057(19) 0.33609(9) 0.0400(3) Uani 1 1 d .
C00F C 0.40143(10) 0.79263(17) 0.60987(8) 0.0372(3) Uani 1 1 d .
H00F H 0.4183 0.8015 0.6713 0.045 Uiso 1 1 calc R
C00G C 0.12028(9) 0.60067(17) 0.41718(8) 0.0343(3) Uani 1 1 d .
C00H C 0.10915(9) 0.69040(19) 0.49744(9) 0.0392(3) Uani 1 1 d .
H00A H 0.0761 0.6014 0.5212 0.047 Uiso 1 1 calc R
H00B H 0.0653 0.7997 0.4764 0.047 Uiso 1 1 calc R
C00I C 0.21204(10) 0.7511(2) 0.57478(9) 0.0429(3) Uani 1 1 d .
H00C H 0.2011 0.8666 0.6009 0.051 Uiso 1 1 calc R
H00E H 0.2328 0.6556 0.6215 0.051 Uiso 1 1 calc R
C00J C 0.19122(10) 0.34630(19) 0.35361(9) 0.0429(3) Uani 1 1 d .
H00G H 0.2627 0.3315 0.3669 0.052 Uiso 1 1 calc R
H00H H 0.1581 0.2253 0.3347 0.052 Uiso 1 1 calc R
C00K C 0.54413(10) 0.73875(19) 0.46127(9) 0.0420(3) Uani 1 1 d .
H00I H 0.5714 0.6139 0.4760 0.063 Uiso 1 1 calc GR
H00J H 0.5969 0.8286 0.4925 0.063 Uiso 1 1 calc GR
H00K H 0.5186 0.7582 0.3973 0.063 Uiso 1 1 calc GR
C00L C 0.14267(10) 0.4877(2) 0.27826(8) 0.0438(3) Uani 1 1 d .
H00L H 0.1464 0.4420 0.2233 0.053 Uiso 1 1 calc R
C00M C 0.13428(13) 0.2610(2) 0.47529(11) 0.0542(4) Uani 1 1 d .
H00M H 0.1304 0.3052 0.5292 0.081 Uiso 1 1 calc GR
H00N H 0.1758 0.1500 0.4889 0.081 Uiso 1 1 calc GR
H00O H 0.0670 0.2320 0.4305 0.081 Uiso 1 1 calc GR
C00N C 0.60821(12) 0.8242(3) 0.73208(10) 0.0643(5) Uani 1 1 d .
H00P H 0.5752 0.9328 0.7423 0.096 Uiso 1 1 calc GR
H00Q H 0.6808 0.8389 0.7635 0.096 Uiso 1 1 calc GR
H00R H 0.5877 0.7142 0.7541 0.096 Uiso 1 1 calc GR

loop_
_atom_site_aniso_label
_atom_site_aniso_U_11
_atom_site_aniso_U_22
_atom_site_aniso_U_33
_atom_site_aniso_U_23
_atom_site_aniso_U_13
_atom_site_aniso_U_12
O001 0.0314(5) 0.0676(6) 0.0361(5) -0.0041(4) 0.0058(4) -0.0028(4)
O002 0.0316(5) 0.0662(6) 0.0406(5) -0.0063(4) 0.0090(4) -0.0034(4)
O003 0.0278(5) 0.0677(7) 0.0545(6) 0.0054(5) 0.0122(4) -0.0002(4)
O004 0.0483(6) 0.0891(8) 0.0359(5) -0.0010(5) 0.0243(4) 0.0015(5)
C005 0.0341(6) 0.0345(6) 0.0331(6) 0.0046(4) 0.0165(5) -0.0004(5)
C006 0.0323(6) 0.0345(6) 0.0338(6) 0.0016(5) 0.0150(5) -0.0012(5)
C007 0.0298(6) 0.0399(6) 0.0360(6) 0.0009(5) 0.0118(5) 0.0012(5)
C008 0.0350(6) 0.0375(6) 0.0348(6) -0.0026(5) 0.0172(5) -0.0021(5)
C009 0.0311(6) 0.0399(6) 0.0332(6) 0.0047(5) 0.0135(5) 0.0026(5)
C00A 0.0327(6) 0.0311(6) 0.0382(6) 0.0026(5) 0.0167(5) -0.0009(4)
C00B 0.0371(7) 0.0489(7) 0.0302(6) 0.0077(5) 0.0162(5) 0.0010(5)
C00C 0.0312(6) 0.0346(6) 0.0372(6) -0.0009(5) 0.0113(5) -0.0022(5)
C00D 0.0355(7) 0.0545(7) 0.0280(6) 0.0074(5) 0.0115(5) 0.0030(5)
C00E 0.0302(6) 0.0449(7) 0.0408(7) 0.0045(5) 0.0113(5) 0.0007(5)
C00F 0.0388(7) 0.0408(6) 0.0314(6) -0.0040(5) 0.0145(5) -0.0038(5)
C00G 0.0265(6) 0.0414(6) 0.0343(6) 0.0021(5) 0.0124(5) 0.0006(5)
C00H 0.0326(6) 0.0467(7) 0.0428(7) -0.0004(5) 0.0205(5) 0.0008(5)
C00I 0.0399(7) 0.0577(8) 0.0363(6) -0.0042(6) 0.0212(6) -0.0042(6)
C00J 0.0384(7) 0.0462(7) 0.0435(7) -0.0060(6) 0.0167(6) 0.0008(5)
C00K 0.0350(7) 0.0458(7) 0.0488(7) 0.0010(6) 0.0213(6) 0.0000(5)
C00L 0.0333(6) 0.0626(8) 0.0326(6) -0.0066(6) 0.0114(5) -0.0018(6)
C00M 0.0592(9) 0.0441(8) 0.0671(10) 0.0086(7) 0.0343(8) 0.0025(6)
C00N 0.0453(8) 0.0917(13) 0.0423(8) -0.0172(8) 0.0058(7) -0.0011(8)

loop_
_atom_type_symbol
_atom_type_description
_atom_type_scat_dispersion_real
_atom_type_scat_dispersion_imag
_atom_type_scat_source
C C 0.0181 0.0091 'International Tables Vol C Tables 4.2.6.8 and 6.1.1.4'
H H 0.0000 0.0000 'International Tables Vol C Tables 4.2.6.8 and 6.1.1.4'
O O 0.0492 0.0322 'International Tables Vol C Tables 4.2.6.8 and 6.1.1.4'

loop_
_geom_angle_atom_site_label_1
_geom_angle_atom_site_label_2
_geom_angle_atom_site_label_3
_geom_angle
C00E O001 C00L 114.70(9)
C00C O002 C00N 118.86(11)
C006 C005 C00A 121.43(11)
C006 C005 C00B 107.77(10)
C00A C005 C00B 129.98(11)
C005 C006 C009 113.22(10)
C008 C006 C005 122.41(11)
C008 C006 C009 123.16(11)
C00G C007 H007 107.8
C00J C007 H007 107.8
C00J C007 C00G 108.42(10)
C00M C007 H007 107.8
C00M C007 C00G 113.34(10)
C00M C007 C00J 111.35(11)
C006 C008 C00F 116.65(11)
C006 C008 C00I 118.96(11)
C00F C008 C00I 123.76(11)
C006 C009 H009 110.3
C006 C009 C00D 105.35(10)
C006 C009 C00G 107.39(9)
C00D C009 H009 110.3
C00D C009 C00G 112.99(10)
C00G C009 H009 110.3
C005 C00A C00C 115.57(11)
C005 C00A C00K 123.07(11)
C00C C00A C00K 121.31(11)
O004 C00B C005 127.77(12)
O004 C00B C00D 124.10(12)
C005 C00B C00D 108.08(10)
O002 C00C C00A 114.49(11)
O002 C00C C00F 123.01(11)
C00F C00C C00A 122.45(11)
C009 C00D C00B 105.20(10)
C009 C00D H00D 109.8
C009 C00D C00L 106.29(10)
C00B C00D H00D 109.8
C00L C00D C00B 115.80(11)
C00L C00D H00D 109.8
O001 C00E C00G 112.70(10)
O003 C00E O001 119.61(12)
O003 C00E C00G 127.69(12)
C008 C00F H00F 119.6
C00C C00F C008 120.80(11)
C00C C00F H00F 119.6
C009 C00G C007 109.80(9)
C00E C00G C007 105.95(10)
C00E C00G C009 105.02(10)
C00E C00G C00H 115.11(10)
C00H C00G C007 114.57(10)
C00H C00G C009 105.95(10)
C00G C00H H00A 108.9
C00G C00H H00B 108.9
C00G C00H C00I 113.58(10)
H00A C00H H00B 107.7
C00I C00H H00A 108.9
C00I C00H H00B 108.9
C008 C00I C00H 115.73(10)
C008 C00I H00C 108.3
C008 C00I H00E 108.3
C00H C00I H00C 108.3
C00H C00I H00E 108.3
H00C C00I H00E 107.4
C007 C00J H00G 109.6
C007 C00J H00H 109.6
H00G C00J H00H 108.1
C00L C00J C007 110.17(11)
C00L C00J H00G 109.6
C00L C00J H00H 109.6
C00A C00K H00I 109.5
C00A C00K H00J 109.5
C00A C00K H00K 109.5
H00I C00K H00J 109.5
H00I C00K H00K 109.5
H00J C00K H00K 109.5
O001 C00L C00D 107.09(11)
O001 C00L C00J 107.38(11)
O001 C00L H00L 109.8
C00D C00L H00L 109.8
C00J C00L C00D 112.78(10)
C00J C00L H00L 109.8
C007 C00M H00M 109.5
C007 C00M H00N 109.5
C007 C00M H00O 109.5
H00M C00M H00N 109.5
H00M C00M H00O 109.5
H00N C00M H00O 109.5
O002 C00N H00P 109.5
O002 C00N H00Q 109.5
O002 C00N H00R 109.5
H00P C00N H00Q 109.5
H00P C00N H00R 109.5
H00Q C00N H00R 109.5

loop_
_geom_bond_atom_site_label_1
_geom_bond_atom_site_label_2
_geom_bond_distance
O001 C00E 1.3594(16)
O001 C00L 1.4724(16)
O002 C00C 1.3695(15)
O002 C00N 1.4173(17)
O003 C00E 1.2046(16)
O004 C00B 1.2134(15)
C005 C006 1.3929(16)
C005 C00A 1.3968(17)
C005 C00B 1.4871(17)
C006 C008 1.3809(17)
C006 C009 1.4875(16)
C007 H007 0.9800
C007 C00G 1.5568(17)
C007 C00J 1.5449(17)
C007 C00M 1.5233(19)
C008 C00F 1.3971(17)
C008 C00I 1.5181(16)
C009 H009 0.9800
C009 C00D 1.5255(17)
C009 C00G 1.5480(16)
C00A C00C 1.4060(17)
C00A C00K 1.5009(16)
C00B C00D 1.5432(17)
C00C C00F 1.3955(17)
C00D H00D 0.9800
C00D C00L 1.528(2)
C00E C00G 1.5093(16)
C00F H00F 0.9300
C00G C00H 1.5298(17)
C00H H00A 0.9700
C00H H00B 0.9700
C00H C00I 1.5501(18)
C00I H00C 0.9700
C00I H00E 0.9700
C00J H00G 0.9700
C00J H00H 0.9700
C00J C00L 1.512(2)
C00K H00I 0.9600
C00K H00J 0.9600
C00K H00K 0.9600
C00L H00L 0.9800
C00M H00M 0.9600
C00M H00N 0.9600
C00M H00O 0.9600
C00N H00P 0.9600
C00N H00Q 0.9600
C00N H00R 0.9600
